data_4326327
loop_
_publ_author_name
'Sihai Yang'
'Gregory S. B. Martin'
'Jeremy J. Titman'
'Alexander J. Blake'
'David R. Allan'
'Neil R. Champness'
'Martin Schr\"oder'

_publ_section_title
;
 Pore with Gate: Enhancement of the Isosteric Heat of Adsorption of
 Dihydrogen via Postsynthetic Cation Exchange in Metal-Organic Frameworks
;
_journal_name_full 'Inorganic Chemistry'
_journal_page_first 9374
_journal_page_last 9384
_journal_paper_doi 10.1021/ic200967b
_journal_volume 50
_journal_year 2011
_chemical_formula_iupac 'In (C34 O8 H18) 1.4Li 0.6(H3 O), 4(C3 H6 O), 11(H2 O)'
_chemical_formula_moiety 'C68 H36 In 2 O16 2-, 1.4Li 1.4+ 0.6(H3 O) 0.6+, 4(C3 H6 O), 11(H2 O)'
_chemical_formula_sum 'C80 H83.8 In2 Li1.4 O31.6'
_chemical_formula_weight 1790.23
_chemical_name_systematic
; 
 ? 
;
_space_group_IT_number 12
_symmetry_cell_setting monoclinic
_symmetry_space_group_name_Hall '-C 2y'
_symmetry_space_group_name_H-M 'C 1 2/m 1'
_atom_sites_solution_hydrogens geom
_atom_sites_solution_primary direct
_atom_sites_solution_secondary difmap
_audit_creation_method 'enCIFer editing of SHELXL97 CIF output'
_cell_angle_alpha 90.00
_cell_angle_beta 102.053(19)
_cell_angle_gamma 90.00
_cell_formula_units_Z 2
_cell_length_a 45.20(2)
_cell_length_b 9.738(5)
_cell_length_c 9.944(3)
_cell_measurement_reflns_used 1609
_cell_measurement_temperature 150(2)
_cell_measurement_theta_max 20.14
_cell_measurement_theta_min 4.96
_cell_volume 4280(3)
_computing_cell_refinement 'Rigaku CrystalClear'
_computing_data_collection 'Rigaku CrystalClear (Rigaku, 2009)'
_computing_data_reduction 'Rigaku CrystalClear'
_computing_publication_material 'enCIFer (Allen et al., 2004); PLATON (Spek, 2003)'
_computing_structure_refinement 'SHELXL97 (Sheldrick, 2008)'
_computing_structure_solution 'SHELXS97 (Sheldrick, 2008)'
_diffrn_ambient_temperature 150(2)
_diffrn_detector_area_resol_mean 28.5714
_diffrn_measured_fraction_theta_full 0.965
_diffrn_measured_fraction_theta_max 0.965
_diffrn_measurement_device_type 'Rigaku Saturn724+'
_diffrn_measurement_method '\w scans'
_diffrn_radiation_monochromator 'silicon double crystal'
_diffrn_radiation_source 'Diamond Light Source Beamline I19'
_diffrn_radiation_type synchrotron
_diffrn_radiation_wavelength 0.6889
_diffrn_reflns_av_R_equivalents 0.0378
_diffrn_reflns_av_sigmaI/netI 0.0357
_diffrn_reflns_limit_h_max 45
_diffrn_reflns_limit_h_min -51
_diffrn_reflns_limit_k_max 11
_diffrn_reflns_limit_k_min -11
_diffrn_reflns_limit_l_max 10
_diffrn_reflns_limit_l_min -11
_diffrn_reflns_number 9656
_diffrn_reflns_theta_full 23.04
_diffrn_reflns_theta_max 23.04
_diffrn_reflns_theta_min 2.97
_diffrn_standards_decay_% 0
_exptl_absorpt_coefficient_mu 0.620
_exptl_absorpt_correction_T_max 1.000
_exptl_absorpt_correction_T_min 0.745
_exptl_absorpt_correction_type multi-scan
_exptl_absorpt_process_details 'Jacobson, R. (1998) Private communication'
_exptl_crystal_colour COLOURLESS
_exptl_crystal_density_diffrn 1.389
_exptl_crystal_description BLOCK
_exptl_crystal_F_000 1838
_exptl_crystal_size_max 0.02
_exptl_crystal_size_mid 0.02
_exptl_crystal_size_min 0.02
_platon_squeeze_details
;
Approximately 40% of the unit cell volume comprises a large region of
disordered solvent which could not be modelled as discrete atomic sites.
We employed PLATON SQUEEZE to calculate the contribution to the diffraction
from the solvent region and thereby produced a set of solvent-free diffraction
intensities. SQUEEZE estimated a total count of 198 electrons per unit cell,
which were assigned to be 2.0 acetone and 5.5 water molecules per indium. 
The final formula was calculated from the TGA combined with elemental 
analysis data.
;
_refine_diff_density_max 1.03
_refine_diff_density_min -1.08
_refine_diff_density_rms 0.13
_refine_ls_extinction_method none
_refine_ls_goodness_of_fit_ref 1.018
_refine_ls_hydrogen_treatment constr
_refine_ls_matrix_type full
_refine_ls_number_parameters 240
_refine_ls_number_reflns 3388
_refine_ls_number_restraints 11
_refine_ls_restrained_S_all 1.017
_refine_ls_R_factor_all 0.1035
_refine_ls_R_factor_gt 0.0896
_refine_ls_shift/su_max 0.000
_refine_ls_shift/su_mean 0.000
_refine_ls_structure_factor_coef Fsqd
_refine_ls_weighting_details 'calc w=1/[\s^2^(Fo^2^)+(0.0200P)^2^+100.0000P] where P=(Fo^2^+2Fc^2^)/3'
_refine_ls_weighting_scheme calc
_refine_ls_wR_factor_gt 0.2013
_refine_ls_wR_factor_ref 0.2107
_reflns_number_gt 2831
_reflns_number_total 3388
_reflns_threshold_expression >2sigma(I)
_cod_data_source_file ic200967b_si_002_4.cif
_cod_data_source_block NOTT-209
_cod_original_sg_symbol_H-M 'C 2/m'
_cod_original_formula_sum 'C80 H83.80 In2 Li1.40 O31.60'
_cod_database_code 4326327

loop_
_symmetry_equiv_pos_as_xyz
'x, y, z'
'-x, y, -z'
'x+1/2, y+1/2, z'
'-x+1/2, y+1/2, -z'
'-x, -y, -z'
'x, -y, z'
'-x+1/2, -y+1/2, -z'
'x+1/2, -y+1/2, z'

loop_
_atom_site_label
_atom_site_type_symbol
_atom_site_fract_x
_atom_site_fract_y
_atom_site_fract_z
_atom_site_U_iso_or_equiv
_atom_site_adp_type
_atom_site_occupancy
_atom_site_symmetry_multiplicity
_atom_site_calc_flag
_atom_site_refinement_flags
_atom_site_disorder_assembly
_atom_site_disorder_group
In1 In 0.411592(18) 0.5000 0.58204(11) 0.0606(4) Uani 1 2 d S . .
O1 O -0.09114(13) 0.7632(7) 0.5810(8) 0.079(2) Uani 1 1 d . . .
O2 O -0.04767(13) 0.8652(7) 0.6204(7) 0.0720(18) Uani 1 1 d . . .
O3 O 0.3740(2) 0.5000 1.4068(9) 0.079(3) Uani 1 2 d S . .
O4 O 0.41789(19) 0.5000 1.3536(9) 0.069(2) Uani 1 2 d S . .
O5 O 0.41783(17) 0.5000 0.8357(10) 0.071(3) Uani 1 2 d S . .
O6 O 0.37426(19) 0.5000 0.6892(9) 0.065(2) Uani 1 2 d S . .
Li1 Li -0.0123(16) 1.0000 0.588(5) 0.093(18) Uani 0.50 2 d SP . .
O7 O 0.0225(5) 1.0000 0.707(3) 0.086(7) Uani 0.50 2 d SP . .
O8 O 0.0171(7) 1.0000 0.614(3) 0.129(13) Uani 0.50 2 d SP . .
C1 C -0.0625(3) 0.5000 0.6069(16) 0.075(4) Uani 1 2 d S . .
H1A H -0.0835 0.5000 0.5822 0.090 Uiso 1 2 calc SR . .
C2 C -0.04735(19) 0.6215(10) 0.6247(12) 0.075(3) Uani 1 1 d . . .
C3 C -0.0154(2) 0.6241(10) 0.6587(14) 0.091(4) Uani 1 1 d . . .
H3A H -0.0051 0.7072 0.6706 0.109 Uiso 1 1 calc R . .
C4 C 0.0003(3) 0.5000 0.674(2) 0.093(5) Uani 1 2 d S . .
C5 C 0.0345(3) 0.5000 0.6997(18) 0.078(4) Uani 1 2 d S . .
C6 C 0.0510(2) 0.6220(12) 0.7167(12) 0.086(3) Uani 1 1 d . . .
H6A H 0.0409 0.7055 0.7102 0.103 Uiso 1 1 calc R . .
C7 C 0.0819(2) 0.6208(11) 0.7428(12) 0.082(3) Uani 1 1 d . . .
H7A H 0.0923 0.7039 0.7512 0.099 Uiso 1 1 calc R . .
C8 C 0.0983(3) 0.5000 0.7571(17) 0.076(4) Uani 1 2 d S . .
C9 C 0.1317(3) 0.5000 0.7903(18) 0.081(5) Uani 1 2 d S . .
C10A C 0.1472(5) 0.611(3) 0.748(2) 0.088(6) Uiso 0.50 1 d P A 1
H10A H 0.1366 0.6823 0.6985 0.106 Uiso 0.50 1 calc PR A 1
C11A C 0.1811(5) 0.613(2) 0.784(2) 0.075(5) Uiso 0.50 1 d P A 1
H11A H 0.1921 0.6860 0.7590 0.090 Uiso 0.50 1 calc PR A 1
C10B C 0.1479(4) 0.609(2) 0.8701(19) 0.067(5) Uiso 0.50 1 d P A 2
H10B H 0.1376 0.6808 0.9011 0.081 Uiso 0.50 1 calc PR A 2
C11B C 0.1797(4) 0.605(2) 0.901(2) 0.068(5) Uiso 0.50 1 d P A 2
H11B H 0.1903 0.6763 0.9516 0.082 Uiso 0.50 1 calc PR A 2
C12 C 0.1954(3) 0.5000 0.8579(19) 0.090(5) Uani 1 2 d S . .
C13 C 0.2291(3) 0.5000 0.8951(15) 0.072(4) Uani 1 2 d SD . .
C14 C 0.2440(4) 0.450(2) 1.0194(18) 0.106(8) Uiso 0.50 1 d PD . .
H14A H 0.2318 0.4174 1.0809 0.127 Uiso 0.50 1 d PR A .
C15 C 0.2751(4) 0.446(2) 1.051(2) 0.097(7) Uiso 0.50 1 d PD . .
H15A H 0.2854 0.4085 1.1380 0.117 Uiso 0.50 1 d PR . .
C16 C 0.2928(3) 0.5000 0.9684(15) 0.080(5) Uani 1 2 d SD . .
C17 C 0.2771(5) 0.576(2) 0.8616(19) 0.100(7) Uiso 0.50 1 d PD . .
H17A H 0.2889 0.6268 0.8090 0.119 Uiso 0.50 1 d PR . .
C18 C 0.2465(5) 0.581(2) 0.829(2) 0.091(7) Uiso 0.50 1 d PD . .
H18A H 0.2370 0.6410 0.7564 0.109 Uiso 0.50 1 d PR A .
C19 C 0.3263(3) 0.5000 1.0040(15) 0.066(4) Uani 0.50 1 d P A .
C20 C 0.3429(3) 0.5000 1.1384(13) 0.057(3) Uani 1 2 d S . .
H20A H 0.3325 0.5000 1.2133 0.069 Uiso 0.50 1 d PR A .
C21 C 0.3736(3) 0.5000 1.1664(13) 0.057(3) Uani 0.50 1 d P A .
C22 C 0.3898(2) 0.5000 1.0649(13) 0.054(3) Uani 1 2 d S . .
H22A H 0.4108 0.5000 1.0870 0.064 Uiso 0.50 1 calc PR A .
C23 C 0.3746(2) 0.5000 0.9285(15) 0.064(3) Uani 0.50 1 d P A .
C24 C 0.3427(3) 0.5000 0.9004(14) 0.066(4) Uani 1 2 d S . .
H24A H 0.3323 0.5000 0.8092 0.079 Uiso 0.50 1 calc PR A .
C25 C -0.0632(2) 0.7574(11) 0.6079(11) 0.069(3) Uani 1 1 d . . .
C26 C 0.3891(3) 0.5000 1.3127(13) 0.058(3) Uani 1 2 d S . .
C27 C 0.3900(3) 0.5000 0.8109(15) 0.060(3) Uani 1 2 d S . .

loop_
_atom_site_aniso_label
_atom_site_aniso_U_11
_atom_site_aniso_U_22
_atom_site_aniso_U_33
_atom_site_aniso_U_23
_atom_site_aniso_U_13
_atom_site_aniso_U_12
In1 0.0281(4) 0.0674(7) 0.0848(7) 0.000 0.0084(4) 0.000
O1 0.042(3) 0.062(4) 0.132(6) 0.005(4) 0.016(3) 0.002(3)
O2 0.042(3) 0.067(4) 0.102(5) 0.007(4) 0.005(3) 0.013(3)
O3 0.064(6) 0.121(9) 0.053(5) 0.000 0.010(5) 0.000
O4 0.050(5) 0.077(6) 0.070(6) 0.000 -0.011(4) 0.000
O5 0.029(4) 0.092(7) 0.092(7) 0.000 0.010(4) 0.000
O6 0.054(5) 0.079(6) 0.058(5) 0.000 0.002(4) 0.000
Li1 0.13(5) 0.10(4) 0.04(2) 0.000 -0.01(3) 0.000
O7 0.049(12) 0.096(17) 0.11(2) 0.000 0.014(15) 0.000
O8 0.062(18) 0.23(4) 0.11(2) 0.000 0.053(19) 0.000
C1 0.066(9) 0.053(8) 0.104(12) 0.000 0.012(8) 0.000
C2 0.041(5) 0.061(6) 0.122(9) -0.009(6) 0.014(5) -0.006(4)
C3 0.044(5) 0.048(6) 0.179(12) -0.002(7) 0.018(6) 0.005(4)
C4 0.040(7) 0.068(10) 0.172(17) 0.000 0.023(9) 0.000
C5 0.042(7) 0.051(8) 0.132(14) 0.000 0.001(8) 0.000
C6 0.048(5) 0.072(7) 0.139(10) -0.004(7) 0.022(6) -0.005(5)
C7 0.050(5) 0.062(6) 0.133(10) 0.009(6) 0.014(6) 0.001(5)
C8 0.048(7) 0.072(10) 0.104(11) 0.000 0.009(7) 0.000
C9 0.040(7) 0.075(10) 0.132(14) 0.000 0.027(8) 0.000
C12 0.044(8) 0.092(12) 0.128(14) 0.000 0.006(8) 0.000
C13 0.048(7) 0.091(11) 0.077(9) 0.000 0.015(7) 0.000
C16 0.033(7) 0.121(13) 0.084(10) 0.000 0.010(6) 0.000
C19 0.040(7) 0.064(8) 0.093(10) 0.000 0.013(7) 0.000
C20 0.041(6) 0.072(9) 0.060(8) 0.000 0.013(6) 0.000
C21 0.046(7) 0.056(8) 0.066(8) 0.000 0.008(6) 0.000
C22 0.034(6) 0.051(7) 0.077(9) 0.000 0.013(6) 0.000
C23 0.030(6) 0.072(9) 0.088(10) 0.000 0.008(6) 0.000
C24 0.047(7) 0.076(9) 0.070(9) 0.000 0.003(6) 0.000
C25 0.050(5) 0.065(6) 0.093(7) 0.007(5) 0.015(5) 0.006(5)
C26 0.050(7) 0.058(8) 0.065(8) 0.000 0.010(6) 0.000
C27 0.056(8) 0.045(7) 0.084(10) 0.000 0.025(7) 0.000

loop_
_atom_type_symbol
_atom_type_description
_atom_type_scat_dispersion_real
_atom_type_scat_dispersion_imag
_atom_type_scat_source
C C 0.0033 0.0016 'International Tables Vol C Tables 4.2.6.8 and 6.1.1.4'
H H 0.0000 0.0000 'International Tables Vol C Tables 4.2.6.8 and 6.1.1.4'
In In -0.7276 1.3100 'International Tables Vol C Tables 4.2.6.8 and 6.1.1.4'
O O 0.0106 0.0060 'International Tables Vol C Tables 4.2.6.8 and 6.1.1.4'
Li Li -0.0003 0.0001 'International Tables Vol C Tables 4.2.6.8 and 6.1.1.4'

loop_
_geom_angle_atom_site_label_1
_geom_angle_atom_site_label_2
_geom_angle_atom_site_label_3
_geom_angle
_geom_angle_site_symmetry_1
_geom_angle_site_symmetry_3
O3 In1 O6 80.6(3) 1_554 .
O3 In1 O2 128.2(2) 1_554 8_565
O6 In1 O2 127.9(2) . 3_545
O2 In1 O2 72.2(4) 8_565 3_545
O3 In1 O1 87.94(17) 1_554 3_545
O6 In1 O1 87.48(16) . 3_545
O2 In1 O1 129.1(2) 8_565 3_545
O2 In1 O1 56.9(2) 3_545 3_545
O2 In1 O1 56.9(2) 8_565 8_565
O2 In1 O1 129.1(2) 3_545 8_565
O1 In1 O1 174.0(3) 3_545 8_565
O3 In1 O4 56.9(3) 1_554 1_554
O6 In1 O4 137.5(3) . 1_554
O2 In1 O4 84.4(2) 3_545 1_554
O1 In1 O4 90.73(19) 3_545 1_554
O3 In1 O5 136.3(3) 1_554 .
O6 In1 O5 55.7(3) . .
O2 In1 O5 84.9(2) 3_545 .
O1 In1 O5 89.96(19) 3_545 .
O4 In1 O5 166.8(3) 1_554 .
C25 O1 In1 89.6(6) . 3_455
C25 O2 Li1 156.5(14) . .
C25 O2 In1 92.9(5) . 3_455
Li1 O2 In1 103.3(13) . 3_455
C26 O3 In1 98.2(8) . 1_556
C26 O4 In1 89.2(8) . 1_556
C27 O5 In1 84.3(8) . .
C27 O6 In1 97.4(7) . .
O7 Li1 O8 125(5) . 5_576
O8 Li1 O2 137.2(16) . .
O7 Li1 O2 120(2) . .
O8 Li1 O2 103(2) 5_576 .
O7 O8 Li1 105(4) . .
O7 O8 Li1 171(4) . 5_576
C2 C1 C2 120.9(14) 6_565 .
C2 C1 H1A 119.6 6_565 .
C2 C1 H1A 119.6 . .
C1 C2 C3 120.6(10) . .
C1 C2 C25 122.6(9) . .
C3 C2 C25 116.8(9) . .
C4 C3 C2 118.9(10) . .
C4 C3 H3A 120.6 . .
C2 C3 H3A 120.6 . .
C3 C4 C3 120.1(12) . 6_565
C3 C4 C5 119.9(6) . .
C3 C4 C5 119.9(6) 6_565 .
C6 C5 C6 116.7(12) 6_565 .
C6 C5 C4 121.6(6) 6_565 .
C6 C5 C4 121.6(6) . .
C7 C6 C5 121.1(11) . .
C7 C6 H6A 119.4 . .
C5 C6 H6A 119.4 . .
C6 C7 C8 122.1(11) . .
C6 C7 H7A 118.9 . .
C8 C7 H7A 118.9 . .
C7 C8 C7 116.7(13) 6_565 .
C7 C8 C9 121.6(6) 6_565 .
C7 C8 C9 121.6(6) . .
C10A C9 C10B 120.3(16) . 6_565
C10A C9 C10B 120.3(16) 6_565 .
C10A C9 C8 119.2(13) . .
C10A C9 C8 119.2(13) 6_565 .
C10B C9 C8 120.4(11) 6_565 .
C10B C9 C8 120.4(11) . .
C9 C10A C11A 120(2) . .
C9 C10A H10A 120.2 . .
C11A C10A H10A 120.2 . .
C12 C11A C10A 116.5(19) . .
C12 C11A H11A 121.7 . .
C10A C11A H11A 121.7 . .
C11B C10B C9 118.9(18) . .
C11B C10B H10B 120.5 . .
C9 C10B H10B 120.5 . .
C12 C11B C10B 121.7(18) . .
C12 C11B H11B 119.1 . .
C10B C11B H11B 119.1 . .
C11B C12 C11A 122.7(16) . 6_565
C11B C12 C11A 122.7(16) 6_565 .
C11A C12 C11A 103(2) 6_565 .
C11B C12 C13 119.5(12) 6_565 .
C11B C12 C13 119.5(12) . .
C11A C12 C13 117.7(12) 6_565 .
C11A C12 C13 117.7(12) . .
C14 C13 C18 114.3(17) 6_565 6_565
C14 C13 C18 114.3(17) . .
C14 C13 C12 120.6(14) 6_565 .
C14 C13 C12 120.6(14) . .
C18 C13 C12 122.6(14) 6_565 .
C18 C13 C12 122.6(14) . .
C13 C14 C15 120.5(19) . .
C13 C14 H14A 117.0 . .
C15 C14 H14A 122.5 . .
C15 C14 H14A 129.8 6_565 .
C16 C15 C14 123.0(18) . .
C16 C15 C14 102.8(16) . 6_565
C15 C15 H15A 112.3 6_565 .
C16 C15 H15A 117.0 . .
C14 C15 H15A 119.9 . .
C14 C15 H15A 128.0 6_565 .
C17 C15 H15A 136.6 6_565 .
C17 C16 C15 113.8(17) 6_565 6_565
C17 C16 C15 113.8(17) . .
C17 C16 C19 121.7(14) . .
C17 C16 C19 121.7(14) 6_565 .
C15 C16 C19 123.5(14) 6_565 .
C15 C16 C19 123.5(14) . .
C18 C17 C16 123(2) . .
C18 C17 H17A 120.7 . .
C16 C17 H17A 116.4 . .
C17 C17 H17A 121.0 6_565 .
C15 C17 H17A 137.6 6_565 .
C17 C18 C13 122(2) . .
C17 C18 H18A 118.3 . .
C13 C18 H18A 120.0 . .
C18 C18 H18A 127.5 6_565 .
C20 C19 C24 116.7(11) . .
C20 C19 C16 123.3(12) . .
C24 C19 C16 120.0(13) . .
C21 C20 C19 121.3(12) . .
C21 C20 H20A 119.1 . .
C19 C20 H20A 119.5 . .
C20 C21 C22 122.0(12) . .
C20 C21 C26 117.0(11) . .
C22 C21 C26 120.9(11) . .
C21 C22 C23 119.6(11) . .
C21 C22 H22A 120.2 . .
C23 C22 H22A 120.2 . .
C22 C23 C24 118.0(12) . .
C22 C23 C27 123.7(11) . .
C24 C23 C27 118.3(12) . .
C19 C24 C23 122.3(13) . .
C19 C24 H24A 118.8 . .
C23 C24 H24A 118.8 . .
O1 C25 O2 120.5(9) . .
O1 C25 C2 120.5(9) . .
O2 C25 C2 119.0(8) . .
O5 C27 O6 122.6(12) . .
O5 C27 C23 118.1(13) . .
O6 C27 C23 119.3(11) . .

loop_
_geom_bond_atom_site_label_1
_geom_bond_atom_site_label_2
_geom_bond_distance
_geom_bond_site_symmetry_2
In1 O3 2.164(9) 1_554
In1 O6 2.175(9) .
In1 O2 2.228(6) 8_565
In1 O2 2.228(6) 3_545
In1 O1 2.309(7) 3_545
In1 O1 2.309(7) 8_565
In1 O4 2.348(9) 1_554
In1 O5 2.479(10) .
O1 C25 1.237(10) .
O2 C25 1.254(11) .
O3 C26 1.266(14) .
O4 C26 1.281(14) .
O5 C27 1.228(14) .
O6 C27 1.270(15) .
Li1 O7 1.75(6) .
Li1 O8 1.98(5) 5_576
Li1 O2 2.14(6) 6_575
Li1 In1 3.43(7) 3_455
C1 C2 1.360(12) 6_565
C1 C2 1.360(12) .
C1 H1A 0.9300 .
C2 C3 1.412(12) .
C2 C25 1.497(14) .
C3 C4 1.395(11) .
C3 H3A 0.9300 .
C4 C3 1.395(11) 6_565
C4 C5 1.512(18) .
C5 C6 1.395(12) 6_565
C5 C6 1.395(12) .
C6 C7 1.366(12) .
C6 H6A 0.9300 .
C7 C8 1.381(12) .
C7 H7A 0.9300 .
C8 C7 1.381(12) 6_565
C8 C9 1.475(18) .
C9 C10A 1.40(2) .
C9 C10A 1.40(2) 6_565
C9 C10B 1.43(2) 6_565
C9 C10B 1.43(2) .
C10A C11A 1.50(3) .
C10A H10A 0.9300 .
C11A C12 1.40(2) .
C11A H11A 0.9300 .
C10B C11B 1.41(2) .
C10B H10B 0.9300 .
C11B C12 1.36(2) .
C11B H11B 0.9300 .
C12 C11B 1.36(2) 6_565
C12 C11A 1.40(2) 6_565
C12 C13 1.492(18) .
C13 C14 1.366(11) 6_565
C13 C14 1.366(11) .
C13 C18 1.371(11) 6_565
C13 C18 1.371(11) .
C14 C14 0.96(4) 6_565
C14 C15 1.378(11) .
C14 H14A 0.9597 .
C15 C16 1.368(11) .
C15 H15A 0.9600 .
C16 C17 1.366(11) .
C16 C17 1.366(11) 6_565
C16 C15 1.368(11) 6_565
C16 C19 1.481(16) .
C17 C18 1.35(3) .
C17 C17 1.48(4) 6_565
C17 H17A 0.9603 .
C18 H18A 0.9600 .
C19 C20 1.389(18) .
C19 C24 1.389(18) .
C20 C21 1.360(16) .
C20 H20A 0.9599 .
C21 C22 1.362(16) .
C21 C26 1.477(17) .
C22 C23 1.385(17) .
C22 H22A 0.9300 .
C23 C24 1.411(16) .
C23 C27 1.482(18) .
C24 H24A 0.9300 .

loop_
_platon_squeeze_void_nr
_platon_squeeze_void_average_x
_platon_squeeze_void_average_y
_platon_squeeze_void_average_z
_platon_squeeze_void_volume
_platon_squeeze_void_count_electrons
1 -0.002 -0.039 -0.005 1690 198
